data_7201416
loop_
_publ_author_name
'Singh, Devendra'
'Baruah, Jubaraj B.'

_publ_section_title
;
 Different solvates of two isomeric dicarboxylic acids with pyridine
 and quinoline
;
_journal_issue 12
_journal_name_full CrystEngComm
_journal_page_first 2688
_journal_paper_doi 10.1039/b911084d
_journal_volume 11
_journal_year 2009
_chemical_formula_sum 'C73 H49 N7 O8'
_chemical_formula_weight 1152.19
_chemical_name_systematic
;
?
;
_space_group_IT_number 2
_symmetry_cell_setting triclinic
_symmetry_space_group_name_Hall '-P 1'
_symmetry_space_group_name_H-M 'P -1'
_atom_sites_solution_hydrogens geom
_atom_sites_solution_primary direct
_atom_sites_solution_secondary difmap
_audit_creation_method SHELXL-97
_cell_angle_alpha 97.639(2)
_cell_angle_beta 90.821(3)
_cell_angle_gamma 99.932(2)
_cell_formula_units_Z 1
_cell_length_a 9.3000(3)
_cell_length_b 12.2201(4)
_cell_length_c 12.9800(5)
_cell_measurement_reflns_used 2011
_cell_measurement_temperature 296(2)
_cell_measurement_theta_max 21.19
_cell_measurement_theta_min 2.22
_cell_volume 1439.09(9)
_computing_cell_refinement 'Bruker SMART'
_computing_data_collection 'Bruker SMART'
_computing_data_reduction 'Bruker SAINT'
_computing_molecular_graphics 'Bruker SHELXTL'
_computing_publication_material 'Bruker SHELXTL'
_computing_structure_refinement 'SHELXL-97 (Sheldrick, 1997)'
_computing_structure_solution 'SHELXS-97 (Sheldrick, 1990)'
_diffrn_ambient_temperature 296(2)
_diffrn_measured_fraction_theta_full 0.954
_diffrn_measured_fraction_theta_max 0.954
_diffrn_measurement_device_type 'CCD area detector'
_diffrn_measurement_method 'phi and omega scans'
_diffrn_radiation_monochromator graphite
_diffrn_radiation_source 'fine-focus sealed tube'
_diffrn_radiation_type MoK\a
_diffrn_radiation_wavelength 0.71073
_diffrn_reflns_av_R_equivalents 0.0361
_diffrn_reflns_av_sigmaI/netI 0.0492
_diffrn_reflns_limit_h_max 10
_diffrn_reflns_limit_h_min -10
_diffrn_reflns_limit_k_max 12
_diffrn_reflns_limit_k_min -14
_diffrn_reflns_limit_l_max 15
_diffrn_reflns_limit_l_min -13
_diffrn_reflns_number 13410
_diffrn_reflns_theta_full 24.50
_diffrn_reflns_theta_max 24.50
_diffrn_reflns_theta_min 1.58
_exptl_absorpt_coefficient_mu 0.088
_exptl_absorpt_correction_type none
_exptl_crystal_colour yellow
_exptl_crystal_density_diffrn 1.329
_exptl_crystal_density_method 'not measured'
_exptl_crystal_description block
_exptl_crystal_F_000 600
_exptl_crystal_size_max 0.34
_exptl_crystal_size_mid 0.24
_exptl_crystal_size_min 0.16
_refine_diff_density_max 0.265
_refine_diff_density_min -0.160
_refine_diff_density_rms 0.035
_refine_ls_extinction_method none
_refine_ls_goodness_of_fit_ref 1.030
_refine_ls_hydrogen_treatment constr
_refine_ls_matrix_type full
_refine_ls_number_parameters 408
_refine_ls_number_reflns 4574
_refine_ls_number_restraints 0
_refine_ls_restrained_S_all 1.030
_refine_ls_R_factor_all 0.1123
_refine_ls_R_factor_gt 0.0532
_refine_ls_shift/su_max 0.000
_refine_ls_shift/su_mean 0.000
_refine_ls_structure_factor_coef Fsqd
_refine_ls_weighting_details 'calc w=1/[\s^2^(Fo^2^)+(0.0738P)^2^+0.0653P] where P=(Fo^2^+2Fc^2^)/3'
_refine_ls_weighting_scheme calc
_refine_ls_wR_factor_gt 0.1289
_refine_ls_wR_factor_ref 0.1561
_reflns_number_gt 2514
_reflns_number_total 4574
_reflns_threshold_expression >2sigma(I)
_cod_data_source_file b911084d.txt
_cod_data_source_block ndanaqin
_cod_depositor_comments
;
The following automatic conversions were performed:
'_symmetry_cell_setting' value 'Triclinic' changed to 'triclinic'
according to '/home/saulius/struct/CIF-dictionaries/cif_core.dic'
dictionary named 'cif_core.dic' version 2.4.1 from 2010-06-29.

Automatic conversion script
Id: cif_fix_enum 1527 2010-12-29 10:47:43Z saulius 
;
_cod_original_cell_volume 1439.08(9)
_cod_original_sg_symbol_H-M P-1
_cod_database_code 7201416

loop_
_symmetry_equiv_pos_as_xyz
'x, y, z'
'-x, -y, -z'

loop_
_atom_site_label
_atom_site_type_symbol
_atom_site_fract_x
_atom_site_fract_y
_atom_site_fract_z
_atom_site_U_iso_or_equiv
_atom_site_adp_type
_atom_site_occupancy
_atom_site_symmetry_multiplicity
_atom_site_calc_flag
_atom_site_refinement_flags
_atom_site_disorder_assembly
_atom_site_disorder_group
C38 C 0.1494(15) 0.5003(10) 0.5986(9) 0.068(5) Uani 0.50 1 d P A 1
H38 H 0.2457 0.5342 0.6158 0.102 Uiso 0.50 1 calc PR A 1
N4 N 0.1480(17) 0.5081(15) 0.5938(15) 0.156(7) Uani 0.50 1 d P A 2
C2 C 0.1714(2) 0.10030(19) 1.04326(19) 0.0481(6) Uani 1 1 d . . .
C4 C 0.0468(2) 0.04492(18) 0.98168(18) 0.0438(6) Uani 1 1 d . . .
C5 C 0.0145(3) 0.07745(19) 0.88544(19) 0.0474(6) Uani 1 1 d . . .
C1 C 0.2715(3) 0.1931(2) 1.0064(2) 0.0528(7) Uani 1 1 d . . .
C6 C -0.1072(3) 0.0221(2) 0.8270(2) 0.0613(8) Uani 1 1 d . . .
H6 H -0.1283 0.0440 0.7634 0.074 Uiso 1 1 calc R . .
C7 C 0.1107(3) 0.1731(2) 0.8481(2) 0.0544(7) Uani 1 1 d . . .
C8 C 0.3277(3) 0.3179(2) 0.8749(2) 0.0559(7) Uani 1 1 d . . .
C3 C 0.2000(3) 0.0671(2) 1.1374(2) 0.0617(8) Uani 1 1 d . . .
H3 H 0.2816 0.1042 1.1779 0.074 Uiso 1 1 calc R . .
C11 C 0.5065(3) 0.5012(2) 0.8156(2) 0.0748(9) Uani 1 1 d . . .
H11 H 0.5671 0.5631 0.7957 0.090 Uiso 1 1 calc R . .
C12 C 0.5274(3) 0.3949(2) 0.7775(2) 0.0685(8) Uani 1 1 d . . .
H12 H 0.6014 0.3856 0.7315 0.082 Uiso 1 1 calc R . .
C13 C 0.4385(3) 0.3000(2) 0.8071(2) 0.0577(7) Uani 1 1 d . . .
C14 C 0.4660(3) 0.1856(2) 0.7661(2) 0.0654(8) Uani 1 1 d . . .
C9 C 0.3071(3) 0.4248(2) 0.9114(2) 0.0694(8) Uani 1 1 d . . .
H9 H 0.2317 0.4351 0.9559 0.083 Uiso 1 1 calc R . .
C10 C 0.3972(3) 0.5168(2) 0.8824(2) 0.0757(9) Uani 1 1 d . . .
H10 H 0.3837 0.5889 0.9082 0.091 Uiso 1 1 calc R . .
O2 O 0.0858(2) 0.20602(15) 0.76639(15) 0.0710(6) Uani 1 1 d . . .
O1 O 0.3829(2) 0.24112(15) 1.05392(15) 0.0732(6) Uani 1 1 d . . .
O4 O 0.4017(2) 0.09910(16) 0.79114(16) 0.0897(7) Uani 1 1 d . . .
O3 O 0.5714(2) 0.18854(16) 0.69918(19) 0.0917(7) Uani 1 1 d . . .
H3A H 0.5792 0.1243 0.6754 0.138 Uiso 1 1 calc R . .
C24 C 0.2297(4) 0.1415(4) 0.5485(3) 0.0956(11) Uani 1 1 d . . .
H24 H 0.1877 0.1903 0.5951 0.115 Uiso 1 1 calc R . .
C27 C 0.0762(5) 0.6554(3) 0.9780(4) 0.1012(12) Uani 1 1 d . . .
H27 H 0.0160 0.5952 1.0009 0.121 Uiso 1 1 calc R . .
N2 N 0.3527(3) -0.0079(2) 0.40907(19) 0.0770(7) Uani 1 1 d . . .
C33 C 0.1354(4) 0.7790(3) 0.8465(3) 0.0808(10) Uani 1 1 d . . .
C28 C 0.0480(4) 0.6883(3) 0.8841(3) 0.0838(10) Uani 1 1 d . . .
C18 C 0.3924(3) 0.1055(3) 0.4105(2) 0.0655(8) Uani 1 1 d . . .
C23 C 0.3319(3) 0.1836(3) 0.4799(2) 0.0739(8) Uani 1 1 d . . .
C29 C -0.0733(4) 0.6311(3) 0.8233(4) 0.1028(13) Uani 1 1 d . . .
H29 H -0.1341 0.5712 0.8462 0.123 Uiso 1 1 calc R . .
C32 C 0.1031(5) 0.8101(3) 0.7514(4) 0.0935(11) Uani 1 1 d . . .
H32 H 0.1619 0.8701 0.7272 0.112 Uiso 1 1 calc R . .
C19 C 0.4963(3) 0.1452(3) 0.3407(2) 0.0776(9) Uani 1 1 d . . .
H19 H 0.5378 0.0950 0.2954 0.093 Uiso 1 1 calc R . .
N3 N 0.2607(4) 0.8383(3) 0.9115(4) 0.1421(14) Uani 1 1 d . . .
C16 C 0.2554(4) -0.0428(3) 0.4763(3) 0.0908(10) Uani 1 1 d . . .
H16 H 0.2279 -0.1197 0.4763 0.109 Uiso 1 1 calc R . .
C25 C 0.2838(5) 0.8014(5) 1.0066(4) 0.1270(17) Uani 1 1 d . . .
H25 H 0.3623 0.8381 1.0504 0.152 Uiso 1 1 calc R . .
C20 C 0.5361(4) 0.2574(3) 0.3397(3) 0.0950(11) Uani 1 1 d . . .
H20 H 0.6043 0.2833 0.2929 0.114 Uiso 1 1 calc R . .
C22 C 0.3788(4) 0.2995(3) 0.4765(3) 0.0932(10) Uani 1 1 d . . .
H22 H 0.3418 0.3520 0.5224 0.112 Uiso 1 1 calc R . .
C15 C 0.1916(4) 0.0289(4) 0.5473(3) 0.1005(11) Uani 1 1 d . . .
H15 H 0.1240 0.0000 0.5932 0.121 Uiso 1 1 calc R . .
C21 C 0.4766(4) 0.3340(3) 0.4073(3) 0.1027(11) Uani 1 1 d . . .
H21 H 0.5048 0.4103 0.4046 0.123 Uiso 1 1 calc R . .
C31 C -0.0122(6) 0.7535(5) 0.6955(3) 0.1201(14) Uani 1 1 d . . .
H31 H -0.0346 0.7738 0.6314 0.144 Uiso 1 1 calc R . .
C30 C -0.1013(5) 0.6628(4) 0.7322(4) 0.1243(15) Uani 1 1 d . . .
H30 H -0.1821 0.6241 0.6916 0.149 Uiso 1 1 calc R . .
C26 C 0.1918(7) 0.7115(5) 1.0360(4) 0.1293(17) Uani 1 1 d . . .
H26 H 0.2110 0.6886 1.0996 0.155 Uiso 1 1 calc R . .
N1 N 0.2316(2) 0.22470(16) 0.91190(17) 0.0536(6) Uani 1 1 d . . .
C35 C 0.0708(4) 0.5254(3) 0.5146(3) 0.0760(9) Uani 1 1 d . . .
C37 C 0.0677(5) 0.6311(3) 0.3721(3) 0.0943(11) Uani 1 1 d . . .
H37 H 0.1109 0.6842 0.3317 0.113 Uiso 1 1 calc R A .
C36 C 0.1435(4) 0.6088(3) 0.4522(3) 0.0942(11) Uani 1 1 d . A .
H36 H 0.2392 0.6449 0.4681 0.113 Uiso 1 1 calc R . .
C34 C 0.0758(6) 0.4242(4) 0.6522(4) 0.1067(15) Uani 1 1 d . . .
H34 H 0.1234 0.4067 0.7097 0.128 Uiso 1 1 calc R A 1

loop_
_atom_site_aniso_label
_atom_site_aniso_U_11
_atom_site_aniso_U_22
_atom_site_aniso_U_33
_atom_site_aniso_U_23
_atom_site_aniso_U_13
_atom_site_aniso_U_12
C38 0.093(10) 0.052(6) 0.059(7) 0.036(6) 0.012(7) -0.009(6)
N4 0.124(12) 0.114(11) 0.223(16) -0.061(10) -0.066(11) 0.070(9)
C2 0.0495(15) 0.0417(14) 0.0507(16) 0.0055(12) 0.0075(13) 0.0020(12)
C4 0.0478(14) 0.0353(13) 0.0463(16) 0.0011(12) 0.0094(12) 0.0043(11)
C5 0.0500(15) 0.0419(14) 0.0484(16) 0.0066(12) 0.0067(13) 0.0020(12)
C1 0.0545(16) 0.0401(15) 0.0601(18) 0.0041(13) 0.0086(14) -0.0002(13)
C6 0.0682(18) 0.0609(17) 0.0529(17) 0.0166(14) -0.0022(15) -0.0005(15)
C7 0.0641(17) 0.0465(16) 0.0533(18) 0.0102(14) 0.0132(15) 0.0080(14)
C8 0.0599(16) 0.0411(16) 0.0631(18) 0.0101(13) 0.0104(14) -0.0037(13)
C3 0.0588(16) 0.0575(17) 0.0614(19) 0.0082(15) -0.0038(14) -0.0100(14)
C11 0.081(2) 0.0486(18) 0.089(2) 0.0141(16) 0.0231(18) -0.0085(15)
C12 0.0683(18) 0.0559(19) 0.079(2) 0.0135(16) 0.0219(16) -0.0017(15)
C13 0.0604(16) 0.0457(16) 0.0642(18) 0.0084(13) 0.0100(14) 0.0000(13)
C14 0.0666(18) 0.0551(19) 0.072(2) 0.0056(16) 0.0136(16) 0.0065(15)
C9 0.0747(19) 0.0494(18) 0.082(2) 0.0079(15) 0.0244(16) 0.0052(15)
C10 0.088(2) 0.0402(16) 0.095(2) 0.0076(16) 0.0232(19) 0.0007(15)
O2 0.0797(13) 0.0663(13) 0.0646(13) 0.0237(11) 0.0035(11) -0.0051(10)
O1 0.0637(12) 0.0655(12) 0.0806(14) 0.0118(11) -0.0052(11) -0.0164(10)
O4 0.1112(16) 0.0491(12) 0.1072(17) 0.0094(11) 0.0402(14) 0.0078(12)
O3 0.0955(15) 0.0643(13) 0.1122(18) 0.0018(13) 0.0442(14) 0.0100(12)
C24 0.109(3) 0.101(3) 0.078(2) 0.000(2) 0.017(2) 0.031(2)
C27 0.107(3) 0.092(3) 0.118(4) 0.022(3) 0.043(3) 0.043(3)
N2 0.0781(16) 0.0758(19) 0.0740(18) 0.0013(14) 0.0035(14) 0.0115(14)
C33 0.064(2) 0.068(2) 0.106(3) -0.011(2) 0.021(2) 0.0177(18)
C28 0.079(2) 0.066(2) 0.109(3) 0.003(2) 0.033(2) 0.023(2)
C18 0.0636(18) 0.072(2) 0.0584(19) 0.0024(16) -0.0060(15) 0.0119(16)
C23 0.076(2) 0.084(2) 0.063(2) 0.0037(18) 0.0040(17) 0.0215(18)
C29 0.087(3) 0.073(2) 0.138(4) -0.012(3) 0.034(3) 0.002(2)
C32 0.096(3) 0.092(3) 0.100(3) 0.022(2) 0.028(2) 0.028(2)
C19 0.078(2) 0.078(2) 0.074(2) -0.0003(18) 0.0059(17) 0.0142(18)
N3 0.105(3) 0.122(3) 0.192(4) -0.031(3) 0.041(3) 0.038(2)
C16 0.098(2) 0.085(2) 0.088(3) 0.014(2) 0.014(2) 0.008(2)
C25 0.115(4) 0.173(5) 0.099(4) -0.015(3) -0.003(3) 0.067(4)
C20 0.095(2) 0.089(3) 0.103(3) 0.010(2) 0.024(2) 0.020(2)
C22 0.111(3) 0.072(2) 0.095(3) -0.009(2) 0.012(2) 0.027(2)
C15 0.109(3) 0.113(3) 0.080(3) 0.014(2) 0.033(2) 0.017(3)
C21 0.106(3) 0.081(3) 0.121(3) 0.012(2) 0.015(3) 0.015(2)
C31 0.120(4) 0.140(4) 0.107(3) 0.007(3) 0.014(3) 0.050(3)
C30 0.104(3) 0.123(4) 0.133(4) -0.031(3) 0.006(3) 0.020(3)
C26 0.139(4) 0.149(5) 0.126(4) 0.035(4) 0.039(4) 0.080(4)
N1 0.0559(13) 0.0428(12) 0.0572(14) 0.0086(11) 0.0082(11) -0.0068(10)
C35 0.082(2) 0.063(2) 0.084(3) 0.0034(18) -0.001(2) 0.0222(19)
C37 0.116(3) 0.064(2) 0.103(3) 0.022(2) 0.016(2) 0.011(2)
C36 0.112(3) 0.066(2) 0.105(3) 0.016(2) 0.010(2) 0.014(2)
C34 0.136(4) 0.070(3) 0.118(3) 0.017(3) 0.003(3) 0.028(3)

loop_
_atom_type_symbol
_atom_type_description
_atom_type_scat_dispersion_real
_atom_type_scat_dispersion_imag
_atom_type_scat_source
C C 0.0033 0.0016 'International Tables Vol C Tables 4.2.6.8 and 6.1.1.4'
H H 0.0000 0.0000 'International Tables Vol C Tables 4.2.6.8 and 6.1.1.4'
N N 0.0061 0.0033 'International Tables Vol C Tables 4.2.6.8 and 6.1.1.4'
O O 0.0106 0.0060 'International Tables Vol C Tables 4.2.6.8 and 6.1.1.4'

loop_
_geom_angle_atom_site_label_1
_geom_angle_atom_site_label_2
_geom_angle_atom_site_label_3
_geom_angle
_geom_angle_site_symmetry_1
_geom_angle_site_symmetry_3
_geom_angle_publ_flag
C34 C38 C35 115.0(10) . . ?
C35 N4 C34 114.6(12) . . ?
C3 C2 C4 120.0(2) . . ?
C3 C2 C1 119.8(2) . . ?
C4 C2 C1 120.2(2) . . ?
C5 C4 C2 121.2(2) . . ?
C5 C4 C4 119.7(3) . 2_557 ?
C2 C4 C4 119.1(3) . 2_557 ?
C6 C5 C4 120.0(2) . . ?
C6 C5 C7 120.2(2) . . ?
C4 C5 C7 119.8(2) . . ?
O1 C1 N1 120.4(2) . . ?
O1 C1 C2 123.3(3) . . ?
N1 C1 C2 116.3(2) . . ?
C5 C6 C3 120.5(2) . 2_557 ?
O2 C7 N1 121.1(2) . . ?
O2 C7 C5 122.3(2) . . ?
N1 C7 C5 116.6(2) . . ?
C9 C8 C13 120.9(2) . . ?
C9 C8 N1 117.6(2) . . ?
C13 C8 N1 121.5(2) . . ?
C2 C3 C6 120.7(2) . 2_557 ?
C10 C11 C12 120.5(2) . . ?
C11 C12 C13 121.0(3) . . ?
C8 C13 C12 117.5(2) . . ?
C8 C13 C14 122.9(2) . . ?
C12 C13 C14 119.6(2) . . ?
O4 C14 O3 122.7(3) . . ?
O4 C14 C13 124.9(3) . . ?
O3 C14 C13 112.4(2) . . ?
C8 C9 C10 120.6(3) . . ?
C11 C10 C9 119.5(3) . . ?
C15 C24 C23 119.8(3) . . ?
C26 C27 C28 118.7(4) . . ?
C16 N2 C18 117.3(3) . . ?
C32 C33 C28 121.1(4) . . ?
C32 C33 N3 121.7(4) . . ?
C28 C33 N3 117.2(4) . . ?
C27 C28 C29 119.2(4) . . ?
C27 C28 C33 122.7(4) . . ?
C29 C28 C33 118.0(4) . . ?
N2 C18 C19 118.7(3) . . ?
N2 C18 C23 122.1(3) . . ?
C19 C18 C23 119.2(3) . . ?
C24 C23 C22 123.6(3) . . ?
C24 C23 C18 117.8(3) . . ?
C22 C23 C18 118.6(3) . . ?
C30 C29 C28 119.5(4) . . ?
C31 C32 C33 119.3(4) . . ?
C20 C19 C18 119.8(3) . . ?
C25 N3 C33 117.6(4) . . ?
N2 C16 C15 123.9(3) . . ?
C26 C25 N3 120.6(5) . . ?
C19 C20 C21 121.1(3) . . ?
C21 C22 C23 120.3(3) . . ?
C24 C15 C16 119.1(3) . . ?
C22 C21 C20 121.0(4) . . ?
C32 C31 C30 120.4(4) . . ?
C29 C30 C31 121.7(4) . . ?
C27 C26 C25 123.2(5) . . ?
C7 N1 C1 125.9(2) . . ?
C7 N1 C8 116.9(2) . . ?
C1 N1 C8 117.2(2) . . ?
N4 C35 C35 126.7(9) . 2_566 ?
N4 C35 C38 3.3(12) . . ?
C35 C35 C38 124.0(6) 2_566 . ?
N4 C35 C36 115.7(9) . . ?
C35 C35 C36 117.6(4) 2_566 . ?
C38 C35 C36 118.4(5) . . ?
C36 C37 C34 121.0(4) . 2_566 ?
C37 C36 C35 117.8(4) . . ?
C38 C34 C37 124.6(7) . 2_566 ?
C38 C34 N4 3.0(13) . . ?
C37 C34 N4 122.2(9) 2_566 . ?

loop_
_geom_bond_atom_site_label_1
_geom_bond_atom_site_label_2
_geom_bond_distance
_geom_bond_site_symmetry_2
_geom_bond_publ_flag
C38 C34 1.335(11) . ?
C38 C35 1.399(15) . ?
N4 C35 1.305(18) . ?
N4 C34 1.435(17) . ?
C2 C3 1.373(3) . ?
C2 C4 1.414(3) . ?
C2 C1 1.474(3) . ?
C4 C5 1.404(3) . ?
C4 C4 1.418(4) 2_557 ?
C5 C6 1.375(3) . ?
C5 C7 1.485(3) . ?
C1 O1 1.214(3) . ?
C1 N1 1.398(3) . ?
C6 C3 1.403(3) 2_557 ?
C7 O2 1.216(3) . ?
C7 N1 1.392(3) . ?
C8 C9 1.376(4) . ?
C8 C13 1.391(3) . ?
C8 N1 1.460(3) . ?
C3 C6 1.403(3) 2_557 ?
C11 C10 1.368(4) . ?
C11 C12 1.375(4) . ?
C12 C13 1.405(3) . ?
C13 C14 1.493(4) . ?
C14 O4 1.209(3) . ?
C14 O3 1.318(3) . ?
C9 C10 1.380(3) . ?
C24 C15 1.358(5) . ?
C24 C23 1.392(4) . ?
C27 C26 1.334(6) . ?
C27 C28 1.369(5) . ?
N2 C16 1.324(4) . ?
N2 C18 1.369(3) . ?
C33 C32 1.382(4) . ?
C33 C28 1.405(4) . ?
C33 N3 1.453(5) . ?
C28 C29 1.393(5) . ?
C18 C19 1.403(4) . ?
C18 C23 1.419(4) . ?
C23 C22 1.415(4) . ?
C29 C30 1.329(5) . ?
C32 C31 1.320(5) . ?
C19 C20 1.359(4) . ?
N3 C25 1.395(5) . ?
C16 C15 1.397(5) . ?
C25 C26 1.371(6) . ?
C20 C21 1.388(5) . ?
C22 C21 1.343(4) . ?
C31 C30 1.406(6) . ?
C35 C35 1.381(7) 2_566 ?
C35 C36 1.466(5) . ?
C37 C36 1.331(4) . ?
C37 C34 1.400(6) 2_566 ?
C34 C37 1.400(6) 2_566 ?
